data_4082719
loop_
_publ_author_name
'Rahaman, Ahibur'
'Ghosh, Shishir'
'Unwin, David G.'
'Basak-Modi, Sucharita'
'Holt, Katherine B.'
'Kabir, Shariff E.'
'Nordlander, Ebbe'
'Richmond, Michael G.'
'Hogarth, Graeme'

_publ_section_title
;
 Bioinspired Hydrogenase Models: The Mixed-Valence Triiron Complex
 [Fe3(CO)7(\m-edt)2] and Phosphine Derivatives [Fe3(CO)7-x (PPh3) x
 (\m-edt)2] (x = 1, 2) and [Fe3(CO)5(\k(2)-diphosphine)(\m-edt)2] as
 Proton Reduction Catalysts.
;
_journal_issue 6
_journal_name_full Organometallics
_journal_page_first 1356
_journal_page_last 1366
_journal_paper_doi 10.1021/om400691q
_journal_volume 33
_journal_year 2014
_chemical_formula_sum 'C35 H30 Fe3 O5 P2 S4'
_chemical_formula_weight 888.32
_chemical_name_systematic
;
 ?
;
_space_group_IT_number 62
_symmetry_cell_setting orthorhombic
_symmetry_space_group_name_Hall '-P 2ac 2n'
_symmetry_space_group_name_H-M 'P n m a'
_atom_sites_solution_hydrogens geom
_atom_sites_solution_primary direct
_atom_sites_solution_secondary difmap
_audit_creation_method SHELXL-97
_cell_angle_alpha 90.00
_cell_angle_beta 90.00
_cell_angle_gamma 90.00
_cell_formula_units_Z 4
_cell_length_a 23.939(7)
_cell_length_b 17.775(5)
_cell_length_c 8.513(2)
_cell_measurement_temperature 150(2)
_cell_volume 3622.4(17)
_computing_cell_refinement 'Bruker SAINT'
_computing_data_collection 'Bruker SMART'
_computing_data_reduction 'Bruker SAINT'
_computing_structure_refinement 'SHELXL-97 (Sheldrick, 1997)'
_computing_structure_solution 'SHELXS-97 (Sheldrick, 1990)'
_diffrn_ambient_temperature 150(2)
_diffrn_measured_fraction_theta_full 0.996
_diffrn_measured_fraction_theta_max 0.952
_diffrn_measurement_device_type 'Bruker SMART 1K CCD diffractometer'
_diffrn_measurement_method '\w rotation with narrow frames'
_diffrn_radiation_monochromator graphite
_diffrn_radiation_source 'fine-focus sealed tube'
_diffrn_radiation_type MoK\a
_diffrn_radiation_wavelength 0.71073
_diffrn_reflns_av_R_equivalents 0.0695
_diffrn_reflns_av_sigmaI/netI 0.0577
_diffrn_reflns_limit_h_max 31
_diffrn_reflns_limit_h_min -30
_diffrn_reflns_limit_k_max 23
_diffrn_reflns_limit_k_min -23
_diffrn_reflns_limit_l_max 10
_diffrn_reflns_limit_l_min -11
_diffrn_reflns_number 28927
_diffrn_reflns_theta_full 26.00
_diffrn_reflns_theta_max 28.32
_diffrn_reflns_theta_min 2.65
_exptl_absorpt_coefficient_mu 1.546
_exptl_absorpt_correction_T_max 0.9551
_exptl_absorpt_correction_T_min 0.5767
_exptl_absorpt_correction_type multi-scan
_exptl_crystal_colour orange
_exptl_crystal_density_diffrn 1.629
_exptl_crystal_density_method 'not measured'
_exptl_crystal_description plate
_exptl_crystal_F_000 1808
_exptl_crystal_size_max 0.40
_exptl_crystal_size_mid 0.34
_exptl_crystal_size_min 0.03
_refine_diff_density_max 1.430
_refine_diff_density_min -0.608
_refine_diff_density_rms 0.090
_refine_ls_extinction_method none
_refine_ls_goodness_of_fit_ref 0.906
_refine_ls_hydrogen_treatment constr
_refine_ls_matrix_type full
_refine_ls_number_parameters 235
_refine_ls_number_reflns 4433
_refine_ls_number_restraints 0
_refine_ls_restrained_S_all 0.906
_refine_ls_R_factor_all 0.0661
_refine_ls_R_factor_gt 0.0396
_refine_ls_shift/su_max 0.001
_refine_ls_shift/su_mean 0.000
_refine_ls_structure_factor_coef Fsqd
_refine_ls_weighting_details 'calc w=1/[\s^2^(Fo^2^)+(0.0514P)^2^+0.0000P] where P=(Fo^2^+2Fc^2^)/3'
_refine_ls_weighting_scheme calc
_refine_ls_wR_factor_gt 0.0854
_refine_ls_wR_factor_ref 0.0903
_reflns_number_gt 2997
_reflns_number_total 4433
_reflns_threshold_expression I>2\s(I)
_cod_data_source_file om400691q_si_002.cif
_cod_data_source_block str0889_compound_4
_cod_depositor_comments 'Adding full bibliography for 4082716--4082719.cif.'
_cod_original_cell_volume 3622.4(18)
_cod_original_sg_symbol_H-M Pnma
_cod_database_code 4082719

loop_
_symmetry_equiv_pos_as_xyz
'x, y, z'
'-x+1/2, -y, z+1/2'
'-x, y+1/2, -z'
'x+1/2, -y+1/2, -z+1/2'
'-x, -y, -z'
'x-1/2, y, -z-1/2'
'x, -y-1/2, z'
'-x-1/2, y-1/2, z-1/2'

loop_
_atom_site_label
_atom_site_type_symbol
_atom_site_fract_x
_atom_site_fract_y
_atom_site_fract_z
_atom_site_U_iso_or_equiv
_atom_site_adp_type
_atom_site_occupancy
_atom_site_symmetry_multiplicity
_atom_site_calc_flag
_atom_site_refinement_flags
Fe1 Fe 0.15503(2) 0.2500 0.59365(6) 0.01868(13) Uani 1 2 d S
Fe2 Fe 0.25908(2) 0.2500 0.52604(6) 0.01954(13) Uani 1 2 d S
Fe3 Fe 0.36290(2) 0.2500 0.58924(7) 0.03029(16) Uani 1 2 d S
P1 P 0.10398(3) 0.16421(4) 0.46965(8) 0.02208(16) Uani 1 1 d .
S1 S 0.21782(3) 0.16739(4) 0.68991(7) 0.02195(15) Uani 1 1 d .
S2 S 0.31925(3) 0.16841(4) 0.42807(8) 0.03068(18) Uani 1 1 d .
C1 C 0.11199(15) 0.2500 0.7598(5) 0.0255(9) Uani 1 2 d S
C2 C 0.21393(14) 0.2500 0.3608(5) 0.0221(8) Uani 1 2 d S
C3 C 0.36755(12) 0.1787(2) 0.7368(4) 0.0389(8) Uani 1 1 d .
C4 C 0.43235(19) 0.2500 0.5080(5) 0.0485(13) Uani 1 2 d S
O1 O 0.08707(12) 0.2500 0.8762(3) 0.0425(8) Uani 1 2 d S
O2 O 0.19911(10) 0.2500 0.2319(3) 0.0246(6) Uani 1 2 d S
O3 O 0.37049(9) 0.13483(15) 0.8352(3) 0.0570(7) Uani 1 1 d .
O4 O 0.47546(13) 0.2500 0.4516(4) 0.0816(14) Uani 1 2 d S
C5 C 0.23246(11) 0.20701(15) 0.8834(3) 0.0289(6) Uani 1 1 d .
H5A H 0.2040 0.1888 0.9587 0.035 Uiso 1 1 calc R
H5B H 0.2694 0.1888 0.9196 0.035 Uiso 1 1 calc R
C6 C 0.33451(13) 0.20760(18) 0.2349(3) 0.0407(8) Uani 1 1 d .
H6A H 0.3715 0.1894 0.1997 0.049 Uiso 1 1 calc R
H6B H 0.3063 0.1894 0.1589 0.049 Uiso 1 1 calc R
C7 C 0.04461(11) 0.21312(15) 0.3820(3) 0.0267(6) Uani 1 1 d .
H7A H 0.0144 0.1858 0.3375 0.032 Uiso 1 1 calc R
C8 C 0.13317(11) 0.11023(15) 0.3069(3) 0.0249(6) Uani 1 1 d .
C9 C 0.18200(12) 0.06805(16) 0.3319(3) 0.0330(7) Uani 1 1 d .
H9A H 0.1991 0.0674 0.4327 0.040 Uiso 1 1 calc R
C10 C 0.20534(13) 0.02725(18) 0.2092(4) 0.0415(8) Uani 1 1 d .
H10A H 0.2380 -0.0018 0.2268 0.050 Uiso 1 1 calc R
C11 C 0.18149(14) 0.02861(18) 0.0624(4) 0.0441(8) Uani 1 1 d .
H11A H 0.1974 -0.0001 -0.0204 0.053 Uiso 1 1 calc R
C12 C 0.13430(13) 0.07173(17) 0.0348(4) 0.0391(8) Uani 1 1 d .
H12A H 0.1183 0.0735 -0.0673 0.047 Uiso 1 1 calc R
C13 C 0.11035(11) 0.11240(16) 0.1569(3) 0.0307(7) Uani 1 1 d .
H13A H 0.0780 0.1420 0.1376 0.037 Uiso 1 1 calc R
C14 C 0.06892(11) 0.09328(15) 0.5902(3) 0.0263(6) Uani 1 1 d .
C15 C 0.08770(14) 0.01996(17) 0.6018(4) 0.0467(9) Uani 1 1 d .
H15A H 0.1188 0.0041 0.5408 0.056 Uiso 1 1 calc R
C16 C 0.06150(17) -0.03110(19) 0.7023(4) 0.0597(11) Uani 1 1 d .
H16A H 0.0753 -0.0810 0.7108 0.072 Uiso 1 1 calc R
C17 C 0.01652(14) -0.0098(2) 0.7876(4) 0.0480(9) Uani 1 1 d .
H17A H -0.0013 -0.0448 0.8554 0.058 Uiso 1 1 calc R
C18 C -0.00350(13) 0.0626(2) 0.7764(4) 0.0499(9) Uani 1 1 d .
H18A H -0.0354 0.0773 0.8354 0.060 Uiso 1 1 calc R
C19 C 0.02277(12) 0.11379(19) 0.6794(4) 0.0424(8) Uani 1 1 d .
H19A H 0.0091 0.1639 0.6736 0.051 Uiso 1 1 calc R

loop_
_atom_site_aniso_label
_atom_site_aniso_U_11
_atom_site_aniso_U_22
_atom_site_aniso_U_33
_atom_site_aniso_U_23
_atom_site_aniso_U_13
_atom_site_aniso_U_12
Fe1 0.0165(3) 0.0242(3) 0.0153(3) 0.000 0.0001(2) 0.000
Fe2 0.0172(3) 0.0253(3) 0.0161(3) 0.000 0.0015(2) 0.000
Fe3 0.0177(3) 0.0497(4) 0.0235(3) 0.000 0.0015(2) 0.000
P1 0.0197(3) 0.0268(4) 0.0197(3) 0.0000(3) -0.0005(3) -0.0020(3)
S1 0.0213(3) 0.0260(3) 0.0186(3) 0.0021(3) 0.0004(3) 0.0013(3)
S2 0.0279(4) 0.0387(4) 0.0255(4) -0.0048(3) 0.0040(3) 0.0076(3)
C1 0.0195(19) 0.030(2) 0.027(2) 0.000 -0.0042(17) 0.000
C2 0.0172(19) 0.024(2) 0.025(2) 0.000 0.0013(16) 0.000
C3 0.0270(16) 0.058(2) 0.0318(17) 0.0009(16) -0.0006(14) 0.0110(15)
C4 0.029(2) 0.087(4) 0.030(3) 0.000 -0.002(2) 0.000
O1 0.0346(17) 0.067(2) 0.0255(16) 0.000 0.0127(14) 0.000
O2 0.0257(14) 0.0329(16) 0.0152(14) 0.000 0.0019(11) 0.000
O3 0.0516(15) 0.0725(17) 0.0468(16) 0.0156(14) -0.0012(12) 0.0203(13)
O4 0.0271(19) 0.173(4) 0.045(2) 0.000 0.0116(17) 0.000
C5 0.0279(15) 0.0410(17) 0.0177(14) 0.0053(12) -0.0030(12) 0.0006(13)
C6 0.0359(17) 0.065(2) 0.0215(15) -0.0037(14) 0.0085(13) 0.0119(16)
C7 0.0210(13) 0.0370(15) 0.0219(14) -0.0005(11) -0.0026(11) -0.0018(11)
C8 0.0275(14) 0.0238(15) 0.0233(14) -0.0044(11) -0.0005(12) -0.0072(12)
C9 0.0355(17) 0.0306(17) 0.0328(17) -0.0060(13) 0.0009(13) 0.0011(13)
C10 0.0423(19) 0.0354(18) 0.047(2) -0.0075(15) 0.0052(16) 0.0042(15)
C11 0.056(2) 0.0379(19) 0.039(2) -0.0158(15) 0.0171(16) -0.0099(16)
C12 0.0447(19) 0.048(2) 0.0243(16) -0.0081(14) 0.0063(14) -0.0183(16)
C13 0.0294(15) 0.0358(17) 0.0269(16) -0.0027(13) 0.0030(12) -0.0114(13)
C14 0.0243(14) 0.0304(15) 0.0241(14) -0.0004(12) -0.0036(12) -0.0071(12)
C15 0.060(2) 0.0305(18) 0.050(2) 0.0002(15) 0.0212(17) -0.0031(16)
C16 0.087(3) 0.0268(19) 0.066(3) 0.0011(17) 0.026(2) -0.0106(19)
C17 0.046(2) 0.053(2) 0.045(2) 0.0093(17) -0.0035(17) -0.0261(18)
C18 0.0259(16) 0.073(3) 0.051(2) 0.0240(19) 0.0087(15) -0.0014(17)
C19 0.0303(16) 0.049(2) 0.047(2) 0.0166(16) 0.0079(15) 0.0069(15)

loop_
_atom_type_symbol
_atom_type_description
_atom_type_scat_dispersion_real
_atom_type_scat_dispersion_imag
_atom_type_scat_source
C C 0.0033 0.0016 'International Tables Vol C Tables 4.2.6.8 and 6.1.1.4'
H H 0.0000 0.0000 'International Tables Vol C Tables 4.2.6.8 and 6.1.1.4'
O O 0.0106 0.0060 'International Tables Vol C Tables 4.2.6.8 and 6.1.1.4'
P P 0.1023 0.0942 'International Tables Vol C Tables 4.2.6.8 and 6.1.1.4'
S S 0.1246 0.1234 'International Tables Vol C Tables 4.2.6.8 and 6.1.1.4'
Fe Fe 0.3463 0.8444 'International Tables Vol C Tables 4.2.6.8 and 6.1.1.4'

loop_
_geom_angle_atom_site_label_1
_geom_angle_atom_site_label_2
_geom_angle_atom_site_label_3
_geom_angle
_geom_angle_site_symmetry_1
_geom_angle_site_symmetry_3
C1 Fe1 P1 93.45(9) . .
C1 Fe1 P1 93.45(9) . 7_565
P1 Fe1 P1 86.71(4) . 7_565
C1 Fe1 S1 95.67(9) . 7_565
P1 Fe1 S1 170.52(3) . 7_565
P1 Fe1 S1 95.30(3) 7_565 7_565
C1 Fe1 S1 95.67(9) . .
P1 Fe1 S1 95.30(3) . .
P1 Fe1 S1 170.52(3) 7_565 .
S1 Fe1 S1 81.24(4) 7_565 .
C1 Fe1 C2 179.35(15) . .
P1 Fe1 C2 86.08(7) . .
P1 Fe1 C2 86.08(7) 7_565 .
S1 Fe1 C2 84.83(7) 7_565 .
S1 Fe1 C2 84.83(7) . .
C1 Fe1 Fe2 139.09(12) . .
P1 Fe1 Fe2 115.41(3) . .
P1 Fe1 Fe2 115.41(3) 7_565 .
S1 Fe1 Fe2 55.42(2) 7_565 .
S1 Fe1 Fe2 55.42(2) . .
C2 Fe1 Fe2 41.57(9) . .
C2 Fe2 S2 95.62(9) . 7_565
C2 Fe2 S2 95.62(9) . .
S2 Fe2 S2 82.13(5) 7_565 .
C2 Fe2 S1 102.94(9) . .
S2 Fe2 S1 161.43(4) 7_565 .
S2 Fe2 S1 95.27(3) . .
C2 Fe2 S1 102.94(9) . 7_565
S2 Fe2 S1 95.27(3) 7_565 7_565
S2 Fe2 S1 161.43(4) . 7_565
S1 Fe2 S1 81.33(4) . 7_565
C2 Fe2 Fe3 139.75(12) . .
S2 Fe2 Fe3 56.10(3) 7_565 .
S2 Fe2 Fe3 56.10(3) . .
S1 Fe2 Fe3 107.30(3) . .
S1 Fe2 Fe3 107.30(3) 7_565 .
C2 Fe2 Fe1 65.48(12) . .
S2 Fe2 Fe1 136.12(2) 7_565 .
S2 Fe2 Fe1 136.12(2) . .
S1 Fe2 Fe1 55.50(2) . .
S1 Fe2 Fe1 55.50(2) 7_565 .
Fe3 Fe2 Fe1 154.77(3) . .
C3 Fe3 C3 90.3(2) 7_565 .
C3 Fe3 C4 102.26(14) 7_565 .
C3 Fe3 C4 102.26(14) . .
C3 Fe3 S2 155.90(10) 7_565 .
C3 Fe3 S2 90.04(11) . .
C4 Fe3 S2 101.21(11) . .
C3 Fe3 S2 90.04(11) 7_565 7_565
C3 Fe3 S2 155.90(10) . 7_565
C4 Fe3 S2 101.21(11) . 7_565
S2 Fe3 S2 80.12(5) . 7_565
C3 Fe3 Fe2 102.10(10) 7_565 .
C3 Fe3 Fe2 102.10(10) . .
C4 Fe3 Fe2 145.21(14) . .
S2 Fe3 Fe2 54.40(2) . .
S2 Fe3 Fe2 54.40(2) 7_565 .
C8 P1 C7 103.80(12) . .
C8 P1 C14 103.84(12) . .
C7 P1 C14 101.55(12) . .
C8 P1 Fe1 120.74(9) . .
C7 P1 Fe1 107.20(9) . .
C14 P1 Fe1 117.32(9) . .
C5 S1 Fe2 102.89(9) . .
C5 S1 Fe1 101.81(9) . .
Fe2 S1 Fe1 69.08(3) . .
C6 S2 Fe2 102.74(10) . .
C6 S2 Fe3 102.15(11) . .
Fe2 S2 Fe3 69.50(3) . .
O1 C1 Fe1 175.0(3) . .
O2 C2 Fe2 160.4(3) . .
O2 C2 Fe1 126.7(3) . .
Fe2 C2 Fe1 72.96(14) . .
O3 C3 Fe3 177.7(3) . .
O4 C4 Fe3 177.6(4) . .
C5 C5 S1 112.69(9) 7_565 .
C6 C6 S2 112.46(10) 7_565 .
C7 C7 P1 118.44(9) 7_565 .
C13 C8 C9 118.8(3) . .
C13 C8 P1 122.2(2) . .
C9 C8 P1 119.0(2) . .
C10 C9 C8 119.9(3) . .
C11 C10 C9 120.5(3) . .
C10 C11 C12 120.2(3) . .
C11 C12 C13 119.9(3) . .
C12 C13 C8 120.7(3) . .
C15 C14 C19 117.8(3) . .
C15 C14 P1 122.7(2) . .
C19 C14 P1 119.4(2) . .
C14 C15 C16 120.7(3) . .
C17 C16 C15 120.3(3) . .
C16 C17 C18 120.1(3) . .
C17 C18 C19 119.9(3) . .
C18 C19 C14 121.1(3) . .

loop_
_geom_bond_atom_site_label_1
_geom_bond_atom_site_label_2
_geom_bond_distance
_geom_bond_site_symmetry_2
Fe1 C1 1.750(4) .
Fe1 P1 2.2211(8) .
Fe1 P1 2.2211(8) 7_565
Fe1 S1 2.2554(8) 7_565
Fe1 S1 2.2554(8) .
Fe1 C2 2.433(4) .
Fe1 Fe2 2.5564(10) .
Fe2 C2 1.774(4) .
Fe2 S2 2.2075(9) 7_565
Fe2 S2 2.2075(9) .
Fe2 S1 2.2533(8) .
Fe2 S1 2.2533(8) 7_565
Fe2 Fe3 2.5430(10) .
Fe3 C3 1.787(3) 7_565
Fe3 C3 1.787(3) .
Fe3 C4 1.800(5) .
Fe3 S2 2.2534(9) .
Fe3 S2 2.2534(9) 7_565
P1 C8 1.824(3) .
P1 C7 1.825(3) .
P1 C14 1.829(3) .
S1 C5 1.825(3) .
S2 C6 1.823(3) .
C1 O1 1.156(4) .
C2 O2 1.153(4) .
C3 O3 1.147(4) .
C4 O4 1.139(5) .
C5 C5 1.528(5) 7_565
C6 C6 1.507(6) 7_565
C7 C7 1.311(5) 7_565
C8 C13 1.390(4) .
C8 C9 1.405(4) .
C9 C10 1.389(4) .
C10 C11 1.374(4) .
C11 C12 1.385(4) .
C12 C13 1.390(4) .
C14 C15 1.382(4) .
C14 C19 1.389(4) .
C15 C16 1.396(4) .
C16 C17 1.353(5) .
C17 C18 1.375(5) .
C18 C19 1.381(4) .

loop_
_geom_torsion_atom_site_label_1
_geom_torsion_atom_site_label_2
_geom_torsion_atom_site_label_3
_geom_torsion_atom_site_label_4
_geom_torsion
_geom_torsion_site_symmetry_1
_geom_torsion_site_symmetry_4
C1 Fe1 Fe2 C2 180.0 . .
P1 Fe1 Fe2 C2 49.47(3) . .
P1 Fe1 Fe2 C2 -49.47(3) 7_565 .
S1 Fe1 Fe2 C2 -127.75(2) 7_565 .
S1 Fe1 Fe2 C2 127.75(2) . .
C1 Fe1 Fe2 S2 -108.61(4) . 7_565
P1 Fe1 Fe2 S2 120.86(5) . 7_565
P1 Fe1 Fe2 S2 21.92(5) 7_565 7_565
S1 Fe1 Fe2 S2 -56.36(5) 7_565 7_565
S1 Fe1 Fe2 S2 -160.86(5) . 7_565
C2 Fe1 Fe2 S2 71.39(4) . 7_565
C1 Fe1 Fe2 S2 108.61(4) . .
P1 Fe1 Fe2 S2 -21.92(5) . .
P1 Fe1 Fe2 S2 -120.86(5) 7_565 .
S1 Fe1 Fe2 S2 160.86(5) 7_565 .
S1 Fe1 Fe2 S2 56.36(5) . .
C2 Fe1 Fe2 S2 -71.39(4) . .
C1 Fe1 Fe2 S1 52.25(2) . .
P1 Fe1 Fe2 S1 -78.28(4) . .
P1 Fe1 Fe2 S1 -177.22(3) 7_565 .
S1 Fe1 Fe2 S1 104.50(5) 7_565 .
C2 Fe1 Fe2 S1 -127.75(2) . .
C1 Fe1 Fe2 S1 -52.25(2) . 7_565
P1 Fe1 Fe2 S1 177.22(3) . 7_565
P1 Fe1 Fe2 S1 78.28(4) 7_565 7_565
S1 Fe1 Fe2 S1 -104.50(5) . 7_565
C2 Fe1 Fe2 S1 127.75(2) . 7_565
C1 Fe1 Fe2 Fe3 0.0 . .
P1 Fe1 Fe2 Fe3 -130.53(3) . .
P1 Fe1 Fe2 Fe3 130.53(3) 7_565 .
S1 Fe1 Fe2 Fe3 52.25(2) 7_565 .
S1 Fe1 Fe2 Fe3 -52.25(2) . .
C2 Fe1 Fe2 Fe3 180.0 . .
C2 Fe2 Fe3 C3 133.55(11) . 7_565
S2 Fe2 Fe3 C3 81.23(11) 7_565 7_565
S2 Fe2 Fe3 C3 -174.12(11) . 7_565
S1 Fe2 Fe3 C3 -89.49(11) . 7_565
S1 Fe2 Fe3 C3 -3.41(11) 7_565 7_565
Fe1 Fe2 Fe3 C3 -46.45(11) . 7_565
C2 Fe2 Fe3 C3 -133.55(11) . .
S2 Fe2 Fe3 C3 174.12(11) 7_565 .
S2 Fe2 Fe3 C3 -81.23(11) . .
S1 Fe2 Fe3 C3 3.41(11) . .
S1 Fe2 Fe3 C3 89.49(11) 7_565 .
Fe1 Fe2 Fe3 C3 46.45(11) . .
C2 Fe2 Fe3 C4 0.0 . .
S2 Fe2 Fe3 C4 -52.32(3) 7_565 .
S2 Fe2 Fe3 C4 52.32(3) . .
S1 Fe2 Fe3 C4 136.96(2) . .
S1 Fe2 Fe3 C4 -136.96(2) 7_565 .
Fe1 Fe2 Fe3 C4 180.0 . .
C2 Fe2 Fe3 S2 -52.32(3) . .
S2 Fe2 Fe3 S2 -104.65(5) 7_565 .
S1 Fe2 Fe3 S2 84.64(4) . .
S1 Fe2 Fe3 S2 170.71(3) 7_565 .
Fe1 Fe2 Fe3 S2 127.68(3) . .
C2 Fe2 Fe3 S2 52.32(3) . 7_565
S2 Fe2 Fe3 S2 104.65(5) . 7_565
S1 Fe2 Fe3 S2 -170.71(3) . 7_565
S1 Fe2 Fe3 S2 -84.64(4) 7_565 7_565
Fe1 Fe2 Fe3 S2 -127.68(3) . 7_565
C1 Fe1 P1 C8 -160.48(13) . .
P1 Fe1 P1 C8 106.26(11) 7_565 .
S1 Fe1 P1 C8 3.6(2) 7_565 .
S1 Fe1 P1 C8 -64.45(11) . .
C2 Fe1 P1 C8 19.98(12) . .
Fe2 Fe1 P1 C8 -10.39(11) . .
C1 Fe1 P1 C7 81.20(12) . .
P1 Fe1 P1 C7 -12.06(9) 7_565 .
S1 Fe1 P1 C7 -114.69(19) 7_565 .
S1 Fe1 P1 C7 177.22(9) . .
C2 Fe1 P1 C7 -98.35(11) . .
Fe2 Fe1 P1 C7 -128.72(9) . .
C1 Fe1 P1 C14 -32.12(13) . .
P1 Fe1 P1 C14 -125.38(10) 7_565 .
S1 Fe1 P1 C14 132.00(19) 7_565 .
S1 Fe1 P1 C14 63.91(10) . .
C2 Fe1 P1 C14 148.33(12) . .
Fe2 Fe1 P1 C14 117.97(10) . .
C2 Fe2 S1 C5 -145.46(12) . .
S2 Fe2 S1 C5 36.57(14) 7_565 .
S2 Fe2 S1 C5 117.53(9) . .
S1 Fe2 S1 C5 -44.08(10) 7_565 .
Fe3 Fe2 S1 C5 61.44(9) . .
Fe1 Fe2 S1 C5 -97.89(9) . .
C2 Fe2 S1 Fe1 -47.57(8) . .
S2 Fe2 S1 Fe1 134.46(9) 7_565 .
S2 Fe2 S1 Fe1 -144.58(3) . .
S1 Fe2 S1 Fe1 53.81(3) 7_565 .
Fe3 Fe2 S1 Fe1 159.33(2) . .
C1 Fe1 S1 C5 -49.20(12) . .
P1 Fe1 S1 C5 -143.21(9) . .
P1 Fe1 S1 C5 114.9(2) 7_565 .
S1 Fe1 S1 C5 45.68(9) 7_565 .
C2 Fe1 S1 C5 131.23(11) . .
Fe2 Fe1 S1 C5 99.44(9) . .
C1 Fe1 S1 Fe2 -148.64(8) . .
P1 Fe1 S1 Fe2 117.35(3) . .
P1 Fe1 S1 Fe2 15.42(18) 7_565 .
S1 Fe1 S1 Fe2 -53.76(3) 7_565 .
C2 Fe1 S1 Fe2 31.79(6) . .
C2 Fe2 S2 C6 50.70(13) . .
S2 Fe2 S2 C6 -44.22(11) 7_565 .
S1 Fe2 S2 C6 154.29(11) . .
S1 Fe2 S2 C6 -127.31(14) 7_565 .
Fe3 Fe2 S2 C6 -98.38(11) . .
Fe1 Fe2 S2 C6 110.74(11) . .
C2 Fe2 S2 Fe3 149.08(8) . .
S2 Fe2 S2 Fe3 54.16(3) 7_565 .
S1 Fe2 S2 Fe3 -107.33(3) . .
S1 Fe2 S2 Fe3 -28.93(10) 7_565 .
Fe1 Fe2 S2 Fe3 -150.88(4) . .
C3 Fe3 S2 C6 113.4(3) 7_565 .
C3 Fe3 S2 C6 -155.87(14) . .
C4 Fe3 S2 C6 -53.36(14) . .
S2 Fe3 S2 C6 46.24(10) 7_565 .
Fe2 Fe3 S2 C6 99.23(10) . .
C3 Fe3 S2 Fe2 14.2(3) 7_565 .
C3 Fe3 S2 Fe2 104.90(10) . .
C4 Fe3 S2 Fe2 -152.59(10) . .
S2 Fe3 S2 Fe2 -52.99(3) 7_565 .
P1 Fe1 C1 O1 136.54(2) . .
P1 Fe1 C1 O1 -136.54(2) 7_565 .
S1 Fe1 C1 O1 -40.86(2) 7_565 .
S1 Fe1 C1 O1 40.86(2) . .
C2 Fe1 C1 O1 180.00(3) . .
Fe2 Fe1 C1 O1 0.000(7) . .
S2 Fe2 C2 O2 41.31(3) 7_565 .
S2 Fe2 C2 O2 -41.31(3) . .
S1 Fe2 C2 O2 -138.04(3) . .
S1 Fe2 C2 O2 138.04(3) 7_565 .
Fe3 Fe2 C2 O2 0.0 . .
Fe1 Fe2 C2 O2 180.0 . .
S2 Fe2 C2 Fe1 -138.69(2) 7_565 .
S2 Fe2 C2 Fe1 138.69(2) . .
S1 Fe2 C2 Fe1 41.96(3) . .
S1 Fe2 C2 Fe1 -41.96(3) 7_565 .
Fe3 Fe2 C2 Fe1 180.0 . .
C1 Fe1 C2 O2 0.000(11) . .
P1 Fe1 C2 O2 43.48(2) . .
P1 Fe1 C2 O2 -43.48(2) 7_565 .
S1 Fe1 C2 O2 -139.18(2) 7_565 .
S1 Fe1 C2 O2 139.18(2) . .
Fe2 Fe1 C2 O2 180.0 . .
C1 Fe1 C2 Fe2 180.000(11) . .
P1 Fe1 C2 Fe2 -136.52(2) . .
P1 Fe1 C2 Fe2 136.52(2) 7_565 .
S1 Fe1 C2 Fe2 40.82(2) 7_565 .
S1 Fe1 C2 Fe2 -40.82(2) . .
C3 Fe3 C3 O3 5(7) 7_565 .
C4 Fe3 C3 O3 108(7) . .
S2 Fe3 C3 O3 -151(7) . .
S2 Fe3 C3 O3 -86(7) 7_565 .
Fe2 Fe3 C3 O3 -97(7) . .
C3 Fe3 C4 O4 -133.51(11) 7_565 .
C3 Fe3 C4 O4 133.51(11) . .
S2 Fe3 C4 O4 41.00(4) . .
S2 Fe3 C4 O4 -41.00(4) 7_565 .
Fe2 Fe3 C4 O4 0.000(11) . .
Fe2 S1 C5 C5 34.89(6) . 7_565
Fe1 S1 C5 C5 -36.06(6) . 7_565
Fe2 S2 C6 C6 34.68(7) . 7_565
Fe3 S2 C6 C6 -36.74(7) . 7_565
C8 P1 C7 C7 -118.88(9) . 7_565
C14 P1 C7 C7 133.57(9) . 7_565
Fe1 P1 C7 C7 9.95(8) . 7_565
C7 P1 C8 C13 0.2(3) . .
C14 P1 C8 C13 106.0(2) . .
Fe1 P1 C8 C13 -119.8(2) . .
C7 P1 C8 C9 176.9(2) . .
C14 P1 C8 C9 -77.3(2) . .
Fe1 P1 C8 C9 56.9(2) . .
C13 C8 C9 C10 -2.4(4) . .
P1 C8 C9 C10 -179.2(2) . .
C8 C9 C10 C11 0.9(5) . .
C9 C10 C11 C12 1.0(5) . .
C10 C11 C12 C13 -1.4(5) . .
C11 C12 C13 C8 -0.1(4) . .
C9 C8 C13 C12 2.0(4) . .
P1 C8 C13 C12 178.7(2) . .
C8 P1 C14 C15 31.6(3) . .
C7 P1 C14 C15 139.1(3) . .
Fe1 P1 C14 C15 -104.4(3) . .
C8 P1 C14 C19 -151.1(2) . .
C7 P1 C14 C19 -43.5(3) . .
Fe1 P1 C14 C19 72.9(2) . .
C19 C14 C15 C16 -1.1(5) . .
P1 C14 C15 C16 176.3(3) . .
C14 C15 C16 C17 1.3(6) . .
C15 C16 C17 C18 -0.3(6) . .
C16 C17 C18 C19 -0.8(5) . .
C17 C18 C19 C14 1.0(5) . .
C15 C14 C19 C18 -0.1(5) . .
P1 C14 C19 C18 -177.5(3) . .
